data_7204508
loop_
_publ_author_name
'Concepci\'on Cascales'
'Juan Antonio Campa'
'Enrique Guti\'errez Puebla'
'M. Angeles Monge'
'Caridad Ru\'iz Valero'
'Isidoro Rasines'

_publ_section_title
;
 New rare-earth (Y, Yb) bismuth(III) germanates. An initial study of a
 promising series
;
_journal_issue 12
_journal_name_full 'J. Mater. Chem.'
_journal_page_first 3626
_journal_page_last 3630
_journal_paper_doi 10.1039/b207638c
_journal_volume 12
_journal_year 2002
_chemical_formula_sum 'Bi Ge O5 Yb'
_chemical_formula_weight 534.61
_chemical_name_systematic ?
_space_group_IT_number 61
_symmetry_cell_setting orthorhombic
_symmetry_Int_Tables_number 61
_symmetry_space_group_name_Hall '-P 2ac 2ab'
_symmetry_space_group_name_H-M 'P b c a'
_atom_sites_solution_primary 'from BiGeYO5'
_cell_angle_alpha 90.00(0)
_cell_angle_beta 90.00(0)
_cell_angle_gamma 90.00(0)
_cell_formula_units_Z 8.00
_cell_length_a 5.315(2)
_cell_length_b 15.225(2)
_cell_length_c 11.025(2)
_cell_volume 892.2(4)
_diffrn_ambient_temperature 295
_diffrn_measurement_device_type 'Enraf-Nonius CAD4'
_diffrn_radiation_type MoK\a
_diffrn_radiation_wavelength 0.71070
_diffrn_reflns_limit_h_max 7
_diffrn_reflns_limit_h_min 0
_diffrn_reflns_limit_k_max 21
_diffrn_reflns_limit_k_min 0
_diffrn_reflns_limit_l_max 15
_diffrn_reflns_limit_l_min 0
_diffrn_reflns_reduction_process ?
_diffrn_reflns_theta_max 30
_diffrn_reflns_theta_min 1
_diffrn_standards_decay_% 0
_exptl_absorpt_coefficient_mu 66.7531
_exptl_absorpt_correction_T_max 1.46
_exptl_absorpt_correction_T_min 0.86
_exptl_absorpt_correction_type 'empirical, DIFABS'
_exptl_crystal_colour brown
_exptl_crystal_density_diffrn 7.9604
_exptl_crystal_description ?
_exptl_crystal_F_000 1800.0
_exptl_crystal_size_max 0.13
_exptl_crystal_size_mid 0.10
_exptl_crystal_size_min 0.08
_refine_diff_density_max 2.675
_refine_diff_density_min -2.018
_refine_ls_goodness_of_fit_ref 0.9
_refine_ls_number_parameters 48
_refine_ls_number_reflns 845
_refine_ls_R_factor_all 4.0
_refine_ls_R_factor_gt 4.9
_refine_ls_shift/su_max 0.02
_refine_ls_shift/su_mean 0.0035
_refine_ls_structure_factor_coef F
_refine_ls_weighting_scheme unit
_reflns_number_gt 845
_reflns_number_total 1267
_reflns_threshold_expression I>2\s(I)
_cod_data_source_file b207638c.txt
_cod_data_source_block YbBiGeO5
_cod_depositor_comments
;
 Changing the _atom_site_occupancy data item value from '.' to '1'
 for all fully occupied atom sites.

 Antanas Vaitkus,
 2017-02-10
;
_cod_original_sg_symbol_H-M Pbca
_cod_original_formula_sum 'Yb1 Bi1 Ge1 O5 '
_cod_database_code 7204508

loop_
_symmetry_equiv_pos_as_xyz
x,y,z
-x,-y,-z
x+1/2,-y+1/2,-z
-x+1/2,y+1/2,z
-x,y+1/2,-z+1/2
x,-y+1/2,z+1/2
-x+1/2,-y,z+1/2
x+1/2,y,-z+1/2

loop_
_atom_site_label
_atom_site_fract_x
_atom_site_fract_y
_atom_site_fract_z
_atom_site_U_iso_or_equiv
_atom_site_adp_type
_atom_site_type_symbol
_atom_site_calc_flag
_atom_site_occupancy
_atom_site_disorder_group
Bi 0.9566(1) 0.23775(4) 0.14698(7) 0.0045(2) Uani Bi . 1 .
Yb 0.0083(2) 0.05292(5) 0.35952(7) 0.0025(2) Uani Yb . 1 .
Ge 0.0063(4) 0.4030(1) 0.4031(2) 0.0046(5) Uani Ge . 1 .
O1 0.0664(28) 0.3011(10) 0.3289(13) 0.0053(28) Uiso O . 1 .
O2 0.3025(30) 0.4370(11) 0.4585(16) 0.0077(30) Uiso O . 1 .
O3 0.3141(29) 0.1233(10) 0.4740(15) 0.0056(28) Uiso O . 1 .
O4 0.2519(28) 0.1526(10) 0.2359(14) 0.0045(26) Uiso O . 1 .
O5 0.3514(28) 0.4783(10) 0.1922(15) 0.0055(28) Uiso O . 1 .

loop_
_atom_site_aniso_label
_atom_site_aniso_U_11
_atom_site_aniso_U_22
_atom_site_aniso_U_33
_atom_site_aniso_U_23
_atom_site_aniso_U_13
_atom_site_aniso_U_12
Bi 0.0047(3) 0.0043(3) 0.0046(3) -0.0006(2) 0.0004(3) 0.0012(3)
Yb 0.0023(3) 0.0029(3) 0.0024(3) 0.0002(2) -0.0002(4) 0.0001(3)
Ge 0.0066(9) 0.0029(8) 0.0042(8) 0.0004(7) -0.0004(8) -0.0009(8)

loop_
_atom_type_symbol
_atom_type_number_in_cell
_atom_type_description
_atom_type_scat_dispersion_real
_atom_type_scat_dispersion_imag
_atom_type_scat_source
Bi 8 'Bismuth     ' -4.1077 10.2566 'Int. Tab. C, 4.2.6.8, 6.1.1.4'
Yb 8 'Ytterbium   ' -0.3850 5.5486 'Int. Tab. C, 4.2.6.8, 6.1.1.4'
Ge 8 'Germanium   ' 0.1547 1.8001 'Int. Tab. C, 4.2.6.8, 6.1.1.4'
'O ' 40 'Oxygen      ' 0.0106 0.0060 'Int. Tab. C, 4.2.6.8, 6.1.1.4'

loop_
_geom_angle_atom_site_label_1
_geom_angle_atom_site_label_2
_geom_angle_atom_site_label_3
_geom_angle
_geom_angle_site_symmetry_1
_geom_angle_site_symmetry_2
_geom_angle_site_symmetry_3
_geom_angle_publ_flag
O3 Yb O4 69.0(5) . . . no
O1 Ge O2 104.7(7) . . . no

loop_
_geom_bond_atom_site_label_1
_geom_bond_atom_site_label_2
_geom_bond_distance
_geom_bond_site_symmetry_1
_geom_bond_site_symmetry_2
_geom_bond_publ_flag
Yb O3 2.32(1) . . no
Yb O4 2.42(1) . . no
Ge O1 1.78(1) . . no
Ge O2 1.77(1) . . no

loop_
_geom_contact_atom_site_label_1
_geom_contact_atom_site_label_2
_geom_contact_distance
Yb O1 3.806(15)
Ge O5 3.176(16)
O1 O2 2.811(22)
O1 O3 3.408(22)
O1 O4 2.670(21)
O1 O5 3.443(22)
O2 O5 3.014(23)
O3 O4 2.683(22)

loop_
_geom_torsion_atom_site_label_1
_geom_torsion_atom_site_label_2
_geom_torsion_atom_site_label_3
_geom_torsion_atom_site_label_4
_geom_torsion
_geom_torsion_site_symmetry_1
_geom_torsion_site_symmetry_2
_geom_torsion_site_symmetry_3
_geom_torsion_site_symmetry_4
_geom_torsion_publ_flag
? ? ? ? ? ? ? ? ? ?
